data_7208617
loop_
_publ_author_name
'Chen, Yan'
'Liu, Tao'
'He, Cheng'
'Duan, Chunying'

_publ_section_title
;
 Mild hydrothermal synthesis, structure and characterization of the
 vanadyl phosphate hydrate Pb(VOPO4)2&#x00B7;3H2O: the formation of spin
 dimers in a three dimensional crystal structure
;
_journal_issue 37
_journal_name_full 'Journal of Materials Chemistry'
_journal_page_first 19872
_journal_paper_doi 10.1039/c2jm32976j
_journal_volume 22
_journal_year 2012
_chemical_formula_sum 'O18 P3 Pb3 V3'
_chemical_formula_weight 1155.30
_chemical_name_systematic
;
?
;
_space_group_IT_number 62
_symmetry_cell_setting orthorhombic
_symmetry_space_group_name_Hall '-P 2ac 2n'
_symmetry_space_group_name_H-M 'P n m a'
_atom_sites_solution_hydrogens constr
_atom_sites_solution_primary direct
_atom_sites_solution_secondary difmap
_audit_creation_method SHELXL-97
_cell_angle_alpha 90.00
_cell_angle_beta 90.00
_cell_angle_gamma 90.00
_cell_formula_units_Z 4
_cell_length_a 9.7136(19)
_cell_length_b 13.824(3)
_cell_length_c 11.003(2)
_cell_measurement_reflns_used 816
_cell_measurement_temperature 293(2)
_cell_measurement_theta_max 26.80
_cell_measurement_theta_min 2.37
_cell_volume 1477.5(5)
_computing_cell_refinement 'Bruker SAINT'
_computing_data_collection 'Bruker APEX2'
_computing_data_reduction 'Bruker SAINT'
_computing_molecular_graphics 'Bruker SHELXTL'
_computing_publication_material 'Bruker SHELXTL'
_computing_structure_refinement 'SHELXL-97 (Sheldrick, 2008)'
_computing_structure_solution 'SHELXS-97 (Sheldrick, 2008)'
_diffrn_ambient_temperature 293(2)
_diffrn_measured_fraction_theta_full 0.997
_diffrn_measured_fraction_theta_max 0.997
_diffrn_measurement_device_type 'Bruker APEX-II CCD'
_diffrn_measurement_method '\f and \w scans'
_diffrn_radiation_monochromator graphite
_diffrn_radiation_source 'fine-focus sealed tube'
_diffrn_radiation_type MoK\a
_diffrn_radiation_wavelength 0.71073
_diffrn_reflns_av_R_equivalents 0.0000
_diffrn_reflns_av_sigmaI/netI 0.0599
_diffrn_reflns_limit_h_max 12
_diffrn_reflns_limit_h_min 0
_diffrn_reflns_limit_k_max 17
_diffrn_reflns_limit_k_min 0
_diffrn_reflns_limit_l_max 14
_diffrn_reflns_limit_l_min 0
_diffrn_reflns_number 1763
_diffrn_reflns_theta_full 27.52
_diffrn_reflns_theta_max 27.52
_diffrn_reflns_theta_min 2.37
_diffrn_standards_number 0
_exptl_absorpt_coefficient_mu 36.309
_exptl_absorpt_correction_type none
_exptl_crystal_colour yellow
_exptl_crystal_density_diffrn 5.194
_exptl_crystal_density_method 'not measured'
_exptl_crystal_description cubic
_exptl_crystal_F_000 2016
_exptl_crystal_size_max 0.20
_exptl_crystal_size_mid 0.20
_exptl_crystal_size_min 0.20
_refine_diff_density_max 4.206
_refine_diff_density_min -4.740
_refine_diff_density_rms 0.424
_refine_ls_extinction_coef 0.00056(7)
_refine_ls_extinction_expression Fc^*^=kFc[1+0.001xFc^2^\l^3^/sin(2\q)]^-1/4^
_refine_ls_extinction_method SHELXL
_refine_ls_goodness_of_fit_ref 1.114
_refine_ls_hydrogen_treatment constr
_refine_ls_matrix_type full
_refine_ls_number_parameters 134
_refine_ls_number_reflns 1763
_refine_ls_number_restraints 46
_refine_ls_restrained_S_all 1.101
_refine_ls_R_factor_all 0.0545
_refine_ls_R_factor_gt 0.0385
_refine_ls_shift/su_max 0.001
_refine_ls_shift/su_mean 0.000
_refine_ls_structure_factor_coef Fsqd
_refine_ls_weighting_details 'calc w=1/[\s^2^(Fo^2^)+(0.0308P)^2^+0.0000P] where P=(Fo^2^+2Fc^2^)/3'
_refine_ls_weighting_scheme calc
_refine_ls_wR_factor_gt 0.0801
_refine_ls_wR_factor_ref 0.0866
_reflns_number_gt 1374
_reflns_number_total 1763
_reflns_threshold_expression >2\s(I)
_cod_data_source_file c2jm32976j.txt
_cod_data_source_block difabs
_cod_depositor_comments
;
The following automatic conversions were performed:

'_symmetry_cell_setting' value 'Orthorhombic' changed to
'orthorhombic' according to
/home/saulius/struct/CIF-dictionaries/cif_core.dic dictionary named
'cif_core.dic' version 2.4.1 from 2010-06-29.

Automatic conversion script
Id: cif_fix_values 1891 2012-01-12 08:04:46Z andrius 
;
_cod_original_sg_symbol_H-M 'p n m a'
_cod_database_code 7208617

loop_
_symmetry_equiv_pos_as_xyz
'x, y, z'
'-x+1/2, -y, z+1/2'
'x+1/2, -y+1/2, -z+1/2'
'-x, y+1/2, -z'
'-x, -y, -z'
'x-1/2, y, -z-1/2'
'-x-1/2, y-1/2, z-1/2'
'x, -y-1/2, z'

loop_
_atom_site_label
_atom_site_type_symbol
_atom_site_fract_x
_atom_site_fract_y
_atom_site_fract_z
_atom_site_U_iso_or_equiv
_atom_site_adp_type
_atom_site_occupancy
_atom_site_symmetry_multiplicity
_atom_site_calc_flag
_atom_site_refinement_flags
Pb01 Pb 0.91064(4) 0.10977(3) 0.11898(4) 0.01229(16) Uani 1 1 d U
Pb02 Pb 1.03632(8) 0.2500 0.48906(9) 0.0333(2) Uani 1 2 d SU
V003 V 1.28959(17) 0.01844(12) 0.09632(18) 0.0086(4) Uani 1 1 d U
V004 V 1.1218(3) -0.2500 0.1854(3) 0.0139(6) Uani 1 2 d SU
P005 P 1.1035(3) -0.04952(19) 0.3256(3) 0.0069(5) Uani 1 1 d U
P006 P 1.2178(4) 0.2500 0.2110(4) 0.0072(8) Uani 1 2 d SU
O007 O 1.0694(10) 0.2500 0.1715(12) 0.013(2) Uani 1 2 d SU
O008 O 1.2224(10) 0.2500 0.3534(11) 0.013(2) Uani 1 2 d SU
O009 O 0.9935(7) 0.0282(5) 0.3175(7) 0.0108(15) Uani 1 1 d U
O010 O 1.2879(11) -0.2500 0.1881(15) 0.032(3) Uani 1 2 d SU
O011 O 1.0510(7) -0.1403(6) 0.2552(8) 0.0176(18) Uani 1 1 d U
O012 O 1.0773(13) -0.2500 0.0425(11) 0.023(3) Uani 1 2 d SU
O013 O 1.3230(7) -0.0909(5) 0.0442(8) 0.0129(16) Uani 1 1 d U
O014 O 1.2389(6) -0.0149(5) 0.2701(7) 0.0096(15) Uani 1 1 d U
O015 O 1.1307(7) 0.0321(5) 0.0502(8) 0.0135(16) Uani 1 1 d U
O017 O 1.1256(7) -0.0844(5) 0.4573(7) 0.0105(15) Uani 1 1 d U
O018 O 1.3012(7) 0.1607(5) 0.1701(8) 0.0133(16) Uani 1 1 d U

loop_
_atom_site_aniso_label
_atom_site_aniso_U_11
_atom_site_aniso_U_22
_atom_site_aniso_U_33
_atom_site_aniso_U_23
_atom_site_aniso_U_13
_atom_site_aniso_U_12
Pb01 0.0125(2) 0.0120(2) 0.0124(2) -0.00089(18) 0.00069(18) 0.00019(15)
Pb02 0.0336(4) 0.0309(4) 0.0356(5) 0.000 0.0188(4) 0.000
V003 0.0065(8) 0.0102(8) 0.0091(10) -0.0025(7) -0.0004(8) -0.0004(7)
V004 0.0205(14) 0.0125(13) 0.0085(15) 0.000 0.0013(12) 0.000
P005 0.0054(11) 0.0101(12) 0.0051(13) 0.0000(11) 0.0014(11) -0.0002(10)
P006 0.0067(16) 0.0075(16) 0.007(2) 0.000 -0.0015(16) 0.000
O007 0.008(4) 0.009(4) 0.022(7) 0.000 -0.006(4) 0.000
O008 0.017(5) 0.014(5) 0.008(5) 0.000 0.000(4) 0.000
O009 0.015(3) 0.008(3) 0.010(4) -0.001(3) 0.006(3) 0.007(3)
O010 0.013(5) 0.023(6) 0.059(11) 0.000 0.007(6) 0.000
O011 0.014(4) 0.019(4) 0.020(5) -0.017(4) 0.000(3) 0.000(3)
O012 0.049(7) 0.017(6) 0.004(5) 0.000 -0.001(5) 0.000
O013 0.015(4) 0.009(3) 0.015(4) -0.002(3) 0.001(3) -0.001(3)
O014 0.004(3) 0.017(3) 0.008(4) -0.002(3) 0.003(3) -0.001(3)
O015 0.011(3) 0.020(4) 0.009(4) -0.004(3) 0.001(3) 0.000(3)
O017 0.007(3) 0.019(4) 0.006(4) -0.002(3) -0.002(3) -0.001(3)
O018 0.012(3) 0.010(3) 0.017(4) -0.001(3) 0.002(3) 0.003(3)

loop_
_atom_type_symbol
_atom_type_description
_atom_type_scat_dispersion_real
_atom_type_scat_dispersion_imag
_atom_type_scat_source
O O 0.0106 0.0060 'International Tables Vol C Tables 4.2.6.8 and 6.1.1.4'
P P 0.1023 0.0942 'International Tables Vol C Tables 4.2.6.8 and 6.1.1.4'
V V 0.3005 0.5294 'International Tables Vol C Tables 4.2.6.8 and 6.1.1.4'
Pb Pb -3.3944 10.1111 'International Tables Vol C Tables 4.2.6.8 and 6.1.1.4'

loop_
_geom_angle_atom_site_label_1
_geom_angle_atom_site_label_2
_geom_angle_atom_site_label_3
_geom_angle
_geom_angle_site_symmetry_1
_geom_angle_site_symmetry_3
O015 Pb01 O007 83.0(3) . .
O015 Pb01 O009 78.6(2) . .
O007 Pb01 O009 87.2(3) . .
O015 Pb01 O012 94.2(3) . 5_755
O007 Pb01 O012 64.2(4) . 5_755
O009 Pb01 O012 151.3(3) . 5_755
O015 Pb01 O018 136.1(2) . 6_556
O007 Pb01 O018 80.9(3) . 6_556
O009 Pb01 O018 60.0(2) . 6_556
O012 Pb01 O018 114.4(3) 5_755 6_556
O015 Pb01 O008 157.6(3) . 6_556
O007 Pb01 O008 80.6(2) . 6_556
O009 Pb01 O008 115.6(3) . 6_556
O012 Pb01 O008 64.8(3) 5_755 6_556
O018 Pb01 O008 55.6(3) 6_556 6_556
O015 Pb01 O014 113.0(2) . 6_556
O007 Pb01 O014 139.5(3) . 6_556
O009 Pb01 O014 62.0(2) . 6_556
O012 Pb01 O014 143.6(3) 5_755 6_556
O018 Pb01 O014 61.6(2) 6_556 6_556
O008 Pb01 O014 89.4(2) 6_556 6_556
O015 Pb01 O015 67.2(3) . 5_755
O007 Pb01 O015 142.2(3) . 5_755
O009 Pb01 O015 108.0(2) . 5_755
O012 Pb01 O015 94.3(3) 5_755 5_755
O018 Pb01 O015 136.8(2) 6_556 5_755
O008 Pb01 O015 119.7(3) 6_556 5_755
O014 Pb01 O015 76.0(2) 6_556 5_755
O008 Pb02 O013 75.5(2) . 7_866
O008 Pb02 O013 75.5(2) . 2_755
O013 Pb02 O013 111.6(3) 7_866 2_755
O015 V003 O013 100.6(4) . .
O015 V003 O017 95.8(4) . 2_754
O013 V003 O017 94.1(4) . 2_754
O015 V003 O014 95.1(3) . .
O013 V003 O014 99.6(4) . .
O017 V003 O014 160.5(3) 2_754 .
O015 V003 O018 93.5(3) . .
O013 V003 O018 165.5(3) . .
O017 V003 O018 81.1(3) 2_754 .
O014 V003 O018 82.2(3) . .
O015 V003 O009 167.5(3) . 6_656
O013 V003 O009 91.7(3) . 6_656
O017 V003 O009 86.0(3) 2_754 6_656
O014 V003 O009 80.0(3) . 6_656
O018 V003 O009 74.4(3) . 6_656
O010 V004 O012 106.4(8) . .
O010 V004 O011 111.6(4) . .
O012 V004 O011 107.7(4) . .
O010 V004 O011 111.6(4) . 8
O012 V004 O011 107.7(4) . 8
O011 V004 O011 111.6(6) . 8
O009 P005 O014 111.1(4) . .
O009 P005 O017 112.0(4) . .
O014 P005 O017 110.7(4) . .
O009 P005 O011 108.1(4) . .
O014 P005 O011 109.5(4) . .
O017 P005 O011 105.1(5) . .
O007 P006 O018 114.7(4) . 8_565
O007 P006 O018 114.7(4) . .
O018 P006 O018 106.2(6) 8_565 .
O007 P006 O008 108.4(7) . .
O018 P006 O008 106.1(4) 8_565 .
O018 P006 O008 106.1(4) . .
P006 O007 Pb01 130.24(17) . .
P006 O007 Pb01 130.24(17) . 8_565
Pb01 O007 Pb01 99.3(3) . 8_565
P006 O008 Pb02 127.9(6) . .
P006 O008 Pb01 97.6(4) . 3
Pb02 O008 Pb01 117.0(3) . 3
P006 O008 Pb01 97.6(4) . 6_656
Pb02 O008 Pb01 117.0(3) . 6_656
Pb01 O008 Pb01 92.6(3) 3 6_656
P005 O009 V003 124.4(4) . 6_556
P005 O009 Pb01 125.3(4) . .
V003 O009 Pb01 96.4(3) 6_556 .
P005 O011 V004 138.6(5) . .
V004 O012 Pb01 129.7(3) . 4_745
V004 O012 Pb01 129.7(3) . 5_755
Pb01 O012 Pb01 94.9(4) 4_745 5_755
V003 O013 Pb02 159.8(4) . 2_754
P005 O014 V003 131.1(5) . .
P005 O014 Pb01 123.6(4) . 6_656
V003 O014 Pb01 97.6(3) . 6_656
V003 O015 Pb01 139.4(4) . .
V003 O015 Pb01 105.5(3) . 5_755
Pb01 O015 Pb01 112.8(3) . 5_755
P005 O017 V003 130.2(5) . 2_755
P006 O018 V003 145.3(5) . .
P006 O018 Pb01 99.6(4) . 6_656
V003 O018 Pb01 96.3(3) . 6_656

loop_
_geom_bond_atom_site_label_1
_geom_bond_atom_site_label_2
_geom_bond_distance
_geom_bond_site_symmetry_2
Pb01 O015 2.509(7) .
Pb01 O007 2.544(6) .
Pb01 O009 2.586(8) .
Pb01 O012 2.632(9) 5_755
Pb01 O018 2.648(9) 6_556
Pb01 O008 2.682(7) 6_556
Pb01 O014 2.692(7) 6_556
Pb01 O015 2.734(8) 5_755
Pb02 O008 2.344(11) .
Pb02 O013 2.659(7) 7_866
Pb02 O013 2.659(7) 2_755
V003 O015 1.635(7) .
V003 O013 1.649(7) .
V003 O017 1.962(8) 2_754
V003 O014 2.027(8) .
V003 O018 2.130(7) .
V003 O009 2.200(7) 6_656
V004 O010 1.613(11) .
V004 O012 1.631(13) .
V004 O011 1.834(8) .
V004 O011 1.834(8) 8
P005 O009 1.518(7) .
P005 O014 1.527(7) .
P005 O017 1.542(8) .
P005 O011 1.561(8) .
P006 O007 1.506(10) .
P006 O018 1.544(7) 8_565
P006 O018 1.544(7) .
P006 O008 1.567(12) .
O007 Pb01 2.544(6) 8_565
O008 Pb01 2.682(7) 3
O008 Pb01 2.682(7) 6_656
O009 V003 2.200(7) 6_556
O012 Pb01 2.632(9) 4_745
O012 Pb01 2.632(9) 5_755
O013 Pb02 2.659(7) 2_754
O014 Pb01 2.692(7) 6_656
O015 Pb01 2.734(8) 5_755
O017 V003 1.962(8) 2_755
O018 Pb01 2.648(9) 6_656
